data_2004309
loop_
_publ_author_name
'Tenon, J. A.'
'Carles, M.'
'Aycard, J.-P.'

_publ_section_title
;
 <i>N</i>-(5-Hydroxysalicylid\`ene)-2,4,6-trim\'ethylaniline
;
_journal_issue 12
_journal_name_full 'Acta Crystallographica Section C'
_journal_page_first 2603
_journal_page_last 2606
_journal_paper_doi 10.1107/S0108270195007967
_journal_volume 51
_journal_year 1995
_chemical_formula_sum 'C16 H17 N O2'
_chemical_formula_weight 255.32
_space_group_IT_number 14
_symmetry_cell_setting monoclinic
_symmetry_space_group_name_Hall '-P 2ybc'
_symmetry_space_group_name_H-M 'P 1 21/c 1'
_atom_type_scat_source IntTabIV
_cell_angle_alpha 90
_cell_angle_beta 92.01(3)
_cell_angle_gamma 90
_cell_formula_units_Z 4
_cell_length_a 11.933(2)
_cell_length_b 7.322(1)
_cell_length_c 15.551(5)
_cell_measurement_reflns_used 25
_cell_measurement_temperature 293
_cell_measurement_theta_max 14.1
_cell_measurement_theta_min 9.7
_cell_volume 1357.9(5)
_computing_cell_refinement
;
CAD-4
;
_computing_data_collection
;
CAD-4
;
_computing_data_reduction
;
CAD-4
;
_computing_molecular_graphics
;
ORTEP
;
_computing_structure_refinement
;
SDP-Plus
;
_computing_structure_solution
;
MULTAN 11/821
;
_diffrn_measurement_device 'Enraf-Nonius CAD-4'
_diffrn_measurement_method \q/2\q
_diffrn_radiation_type MoK\a
_diffrn_radiation_wavelength 0.71073
_diffrn_reflns_av_R_equivalents 0.016
_diffrn_reflns_limit_h_max 14
_diffrn_reflns_limit_h_min -14
_diffrn_reflns_limit_k_max 9
_diffrn_reflns_limit_k_min 0
_diffrn_reflns_limit_l_max 19
_diffrn_reflns_limit_l_min 0
_diffrn_reflns_number 2760
_diffrn_reflns_theta_max 26
_diffrn_standards_decay_% 0.1
_diffrn_standards_interval_time 60
_diffrn_standards_number 3
_exptl_absorpt_coefficient_mu 0.076
_exptl_absorpt_correction_type none
_exptl_crystal_colour jaune--marron
_exptl_crystal_density_diffrn 1.25
_exptl_crystal_description prisme
_exptl_crystal_size_max 0.6
_exptl_crystal_size_mid 0.5
_exptl_crystal_size_min 0.4
_refine_diff_density_max 0.027(2)
_refine_diff_density_min -0.15(2)
_refine_ls_extinction_method none
_refine_ls_goodness_of_fit_obs 0.73
_refine_ls_hydrogen_treatment 'H atoms: see text'
_refine_ls_number_parameters 172
_refine_ls_number_reflns 1327
_refine_ls_R_factor_obs 0.041
_refine_ls_shift/esd_max 0.05
_refine_ls_structure_factor_coef F
_refine_ls_weighting_scheme unit
_refine_ls_wR_factor_obs 0.041
_reflns_number_observed 1327
_reflns_number_total 2554
_reflns_observed_criterion I>3\s(I)
_cod_data_source_file pa1175.cif
_cod_data_source_block pa1175a
_cod_depositor_comments
;
The following automatic conversions were performed:

'_refine_ls_weighting_scheme' value ' unit' changed to 'unit'
according to /home/saulius/struct/CIF-dictionaries/cif_core.dic
dictionary named 'cif_core.dic' version 2.4.1 from 2010-06-29.

Automatic conversion script
Id: cif_fix_values 1715 2011-07-08 13:25:40Z adriana 
;
_cod_original_cell_volume 1358.0(10)
_cod_original_sg_symbol_H-M 'P 21/c'
_cod_database_code 2004309

loop_
_symmetry_equiv_pos_as_xyz
x,y,z
x,1/2-y,1/2+z
-x,-y,-z
-x,1/2+y,1/2-z

loop_
_atom_site_aniso_label
_atom_site_aniso_U_11
_atom_site_aniso_U_22
_atom_site_aniso_U_33
_atom_site_aniso_U_12
_atom_site_aniso_U_13
_atom_site_aniso_U_23
O2 0.0640(10) 0.0330(10) 0.0750(10) 0.0000(10) 0.0240(10) 0.0070(10)
O5 0.0640(10) 0.0420(10) 0.0670(10) 0.0040(10) 0.0260(10) -0.0070(10)
N1 0.0440(10) 0.0370(10) 0.0460(10) 0.0010(10) 0.0080(10) 0.0000(10)
C1 0.0360(10) 0.0360(10) 0.0330(10) -0.0020(10) 0.0020(10) 0.0010(10)
C2 0.044(2) 0.0340(10) 0.0430(10) -0.0010(10) 0.0030(10) 0.0040(10)
C3 0.046(2) 0.045(2) 0.046(2) -0.0050(10) 0.0080(10) 0.0100(10)
C4 0.043(2) 0.052(2) 0.041(2) 0.000(2) 0.0100(10) 0.001(2)
C5 0.042(2) 0.040(2) 0.040(2) 0.0010(10) 0.0040(10) -0.0040(10)
C6 0.0380(10) 0.0350(10) 0.0400(10) -0.0030(10) 0.0030(10) 0.0020(10)
C7 0.043(2) 0.0360(10) 0.0420(10) -0.0010(10) 0.0070(10) 0.0020(10)
C8 0.041(2) 0.0300(10) 0.0430(10) 0.0030(10) 0.0060(10) 0.0020(10)
C9 0.049(2) 0.0280(10) 0.0380(10) -0.0030(10) 0.0030(10) 0.0020(10)
C1O 0.043(2) 0.034(2) 0.051(2) -0.0020(10) 0.0010(10) 0.0040(10)
C11 0.048(2) 0.038(2) 0.046(2) 0.0030(10) 0.0100(10) 0.0040(10)
C12 0.056(2) 0.044(2) 0.0370(10) 0.005(2) 0.0040(10) 0.0010(10)
C13 0.045(2) 0.041(2) 0.041(2) 0.0020(10) 0.0000(10) -0.0010(10)
C14 0.063(2) 0.040(2) 0.044(2) -0.004(2) -0.004(2) -0.002(2)
C15 0.060(2) 0.074(2) 0.069(2) 0.005(2) 0.028(2) -0.005(2)
C16 0.050(2) 0.083(3) 0.065(2) 0.000(2) -0.010(2) -0.013(2)

loop_
_atom_site_label
_atom_site_fract_x
_atom_site_fract_y
_atom_site_fract_z
_atom_site_B_iso_or_equiv
O2 0.6292(2) 0.0599(3) 0.5649(1) 4.48(5)
O5 0.5070(2) 0.7683(3) 0.6372(1) 4.50(5)
N 0.7842(2) 0.1916(3) 0.4683(2) 3.34(5)
C1 0.6571(2) 0.3811(4) 0.5437(2) 2.76(6)
C2 0.6010(2) 0.2365(4) 0.5822(2) 3.18(6)
C3 0.5165(2) 0.2738(4) 0.6383(2) 3.60(6)
C4 0.4868(2) 0.4506(4) 0.6563(2) 3.57(6)
C5 0.5408(2) 0.5955(4) 0.6177(2) 3.20(6)
C6 0.6253(2) 0.5601(4) 0.5620(2) 2.96(6)
C7 0.7487(2) 0.3505(4) 0.4863(2) 3.17(6)
C8 0.8800(2) 0.1750(4) 0.4157(2) 2.99(6)
C9 0.9858(2) 0.2107(4) 0.4508(2) 3.03(6)
C10 1.0771(3) 0.1834(4) 0.3987(2) 3.38(6)
C11 1.0650(3) 0.1211(4) 0.3148(2) 3.47(6)
C12 0.9576(3) 0.0872(4) 0.2827(2) 3.60(6)
C13 0.8647(2) 0.1120(4) 0.3314(2) 3.34(6)
C14 1.0045(3) 0.2690(4) 0.5436(2) 3.88(7)
C15 1.1657(3) 0.0877(5) 0.2611(2) 5.31(9)
C16 0.7478(3) 0.0726(6) 0.2947(2) 5.20(9)
H2 0.6940(30) 0.0610(50) 0.5250(20) 4.0
H3 0.4785 0.1731 0.6653 4.8
H4 0.4290 0.4765 0.6955 4.9
H5 0.5470(30) 0.8590(5) 0.6080(20) 4.0
H6 0.6626 0.6602 0.5357 3.9
H7 0.7844 0.4550 0.4602 4.3
H10 1.1517 0.2074 0.4219 4.6
H12 0.9486 0.0445 0.2237 4.8
H141 1.0823 0.2878 0.5564 5.2
H142 0.9654 0.3809 0.5536 5.2
H143 0.9770 0.1781 0.5813 5.2
H151 1.1433 0.0446 0.2047 7.2
H152 1.2086 0.1964 0.2547 7.2
H153 1.2138 -0.0037 0.2872 7.2
H161 0.7503 0.0302 0.2368 6.8
H162 0.7124 -0.0200 0.3283 6.8
H163 0.7023 0.1798 0.2959 6.8

loop_
_geom_angle_atom_site_label_1
_geom_angle_atom_site_label_2
_geom_angle_atom_site_label_3
_geom_angle
_geom_angle_publ_flag
C7 N C8 118.8(2) yes
C2 C1 C6 119.0(2) yes
C2 C1 C7 121.9(3) yes
C6 C1 C7 119.1(3) yes
C1 C2 O2 120.5(3) yes
C3 C2 O2 120.1(3) yes
C1 C2 C3 119.4(3) yes
C2 C3 C4 120.9(3) yes
C3 C4 C5 120.3(3) yes
C4 C5 O5 117.8(3) yes
C6 C5 O5 122.9(3) yes
C4 C5 C6 119.3(3) yes
C1 C6 C5 121.1(3) yes
C1 C7 N 122.7(3) yes
N C8 C9 119.6(2) yes
N C8 C13 118.9(2) yes
C9 C8 C13 121.4(3) yes
C8 C9 C10 117.7(3) yes
C8 C9 C14 122.1(3) yes
C10 C9 C14 120.2(3) yes
C9 C10 C11 122.5(3) yes
C10 C11 C12 117.7(3) yes
C10 C11 C15 121.2(3) yes
C12 C11 C15 121.2(3) yes
C11 C12 C13 122.2(3) yes
C8 C13 C12 118.6(3) yes
C8 C13 C16 120.3(3) yes
C12 C13 C16 121.1(3) yes

loop_
_geom_bond_atom_site_label_1
_geom_bond_atom_site_label_2
_geom_bond_distance
_geom_bond_publ_flag
O2 C2 1.365(3) yes
O5 C5 1.365(4) yes
N C7 1.273(4) yes
N C8 1.434(4) yes
C1 C2 1.399(4) yes
C1 C6 1.397(4) yes
C1 C7 1.452(4) yes
C2 C3 1.384(4) yes
C3 C4 1.374(4) yes
C4 C5 1.389(4) yes
C5 C6 1.376(4) yes
C8 C9 1.383(4) yes
C8 C13 1.395(4) yes
C9 C10 1.394(4) yes
C9 C14 1.513(4) yes
C10 C11 1.385(4) yes
C11 C12 1.382(4) yes
C11 C15 1.507(5) yes
C12 C13 1.377(4) yes
C13 C16 1.516(4) yes

loop_
_geom_contact_atom_site_label_1
_geom_contact_atom_site_label_2
_geom_contact_distance
_geom_contact_site_symmetry_2
_geom_contact_publ_flag
O2 C5 3.662(4) 1_545 yes
O2 O5 2.839(3) 1_545 yes
O2 C6 3.661(3) 1_545 yes
O2 H5 1.90(3) 1_545 yes
C8 C14 3.579(4) 3_756 yes
C9 C9 3.455(4) 3_756 yes
C9 C14 3.515(4) 3_756 yes
C10 C14 3.576(4) 3_756 yes
O5 C1 3.544(3) 3_666 yes
O5 C16 3.457(4) 3_666 yes
C1 C5 3.390(4) 3_666 yes
C5 C6 3.557(4) 3_666 yes
